data_4074010
loop_
_publ_author_name
'Schmid, Wolfgang F.'
'John, Roland O.'
'Arion, Vladimir B.'
'Jakupec, Michael A.'
'Keppler, Bernhard K.'

_publ_section_title
;
 Highly Antiproliferative Ruthenium(II) and Osmium(II) Arene Complexes
 with Paullone-Derived Ligands
;
_journal_issue 26
_journal_name_full Organometallics
_journal_page_first 6643
_journal_paper_doi 10.1021/om700813c
_journal_volume 26
_journal_year 2007
_chemical_formula_sum 'C35 H37 Br Cl2 N4 O2 Ru'
_chemical_formula_weight 797.57
_chemical_name_systematic
; 
(hapto^6^-p-Cymene)[N-(9-bromo-7,12-dihydroindolo[3,2-d][1]benzazepin-
kappaN-6-yl)-N'-kappaN-(2-hydroxybenzylidene)azine]chlororuthenium(II) 
chloride ethanol solvate
;
_space_group_IT_number 4
_symmetry_cell_setting monoclinic
_symmetry_space_group_name_Hall 'P 2yb'
_symmetry_space_group_name_H-M 'P 1 21 1'
_atom_sites_solution_hydrogens geom
_atom_sites_solution_primary direct
_atom_sites_solution_secondary difmap
_audit_creation_method SHELXL-97
_cell_angle_alpha 90.00
_cell_angle_beta 90.076(6)
_cell_angle_gamma 90.00
_cell_formula_units_Z 2
_cell_length_a 11.0237(9)
_cell_length_b 11.0373(7)
_cell_length_c 13.7107(11)
_cell_measurement_temperature 100(2)
_cell_volume 1668.2(2)
_computing_structure_refinement 'SHELXL-97 (Sheldrick, 1997)'
_computing_structure_solution 'SHELXS-97 (Sheldrick, 1990)'
_diffrn_ambient_temperature 100(2)
_diffrn_measured_fraction_theta_full 0.994
_diffrn_measured_fraction_theta_max 0.994
_diffrn_radiation_monochromator graphite
_diffrn_radiation_source 'fine-focus sealed tube'
_diffrn_radiation_type MoK\a
_diffrn_radiation_wavelength 0.71073
_diffrn_reflns_av_R_equivalents 0.0799
_diffrn_reflns_av_sigmaI/netI 0.0650
_diffrn_reflns_limit_h_max 13
_diffrn_reflns_limit_h_min -13
_diffrn_reflns_limit_k_max 13
_diffrn_reflns_limit_k_min -13
_diffrn_reflns_limit_l_max 16
_diffrn_reflns_limit_l_min -16
_diffrn_reflns_number 32703
_diffrn_reflns_theta_full 25.20
_diffrn_reflns_theta_max 25.20
_diffrn_reflns_theta_min 2.61
_exptl_absorpt_coefficient_mu 1.866
_exptl_absorpt_correction_T_max 0.9291
_exptl_absorpt_correction_T_min 0.8354
_exptl_absorpt_correction_type multi-scan
_exptl_absorpt_process_details SADABS
_exptl_crystal_colour yellow
_exptl_crystal_density_diffrn 1.588
_exptl_crystal_density_method 'not measured'
_exptl_crystal_description stick
_exptl_crystal_F_000 808
_exptl_crystal_size_max 0.10
_exptl_crystal_size_mid 0.06
_exptl_crystal_size_min 0.04
_refine_diff_density_max 0.363
_refine_diff_density_min -0.526
_refine_diff_density_rms 0.083
_refine_ls_abs_structure_details 'Flack H D (1983), Acta Cryst. A39, 876-881'
_refine_ls_abs_structure_Flack 0.005(7)
_refine_ls_extinction_method none
_refine_ls_goodness_of_fit_ref 1.019
_refine_ls_hydrogen_treatment constr
_refine_ls_matrix_type full
_refine_ls_number_parameters 410
_refine_ls_number_reflns 5975
_refine_ls_number_restraints 434
_refine_ls_restrained_S_all 0.984
_refine_ls_R_factor_all 0.0493
_refine_ls_R_factor_gt 0.0355
_refine_ls_shift/su_max 0.001
_refine_ls_shift/su_mean 0.000
_refine_ls_structure_factor_coef Fsqd
_refine_ls_weighting_details 'calc w=1/[\s^2^(Fo^2^)+(0.0280P)^2^+0.0000P] where P=(Fo^2^+2Fc^2^)/3'
_refine_ls_weighting_scheme calc
_refine_ls_wR_factor_gt 0.0629
_refine_ls_wR_factor_ref 0.0672
_reflns_number_gt 5132
_reflns_number_total 5975
_reflns_threshold_expression >2sigma(I)
_cod_data_source_file om700813c-file002.cif
_cod_data_source_block wosc354(1a.C2H5OH)
_cod_original_sg_symbol_H-M P21
_cod_database_code 4074010

loop_
_symmetry_equiv_pos_as_xyz
'x, y, z'
'-x, y+1/2, -z'

loop_
_atom_site_label
_atom_site_type_symbol
_atom_site_fract_x
_atom_site_fract_y
_atom_site_fract_z
_atom_site_U_iso_or_equiv
_atom_site_adp_type
_atom_site_occupancy
_atom_site_symmetry_multiplicity
_atom_site_calc_flag
_atom_site_refinement_flags
Ru1 Ru 0.36423(3) 0.21952(3) 0.18153(2) 0.01430(9) Uani 1 1 d U
Br1 Br 0.21304(4) -0.50739(4) 0.50082(3) 0.02183(12) Uani 1 1 d U
Cl1 Cl 0.52940(9) 0.22467(12) 0.06929(7) 0.0221(2) Uani 1 1 d U
Cl2 Cl 0.64845(11) 0.80060(10) 0.31304(9) 0.0262(3) Uani 1 1 d .
O1 O 0.5024(3) 0.2158(3) 0.5121(2) 0.0300(7) Uani 1 1 d U
O2 O 0.7961(3) -0.0871(3) 0.1371(2) 0.0237(8) Uani 1 1 d U
N1 N 0.0320(3) -0.1758(3) 0.1864(3) 0.0184(9) Uani 1 1 d U
H1 H -0.0406 -0.1526 0.1674 0.022 Uiso 1 1 calc R
N2 N 0.3306(3) 0.0453(3) 0.1279(3) 0.0158(9) Uani 1 1 d U
N3 N 0.4586(3) -0.0121(3) 0.2492(2) 0.0152(8) Uani 1 1 d U
N4 N 0.4773(3) 0.1107(3) 0.2670(3) 0.0160(9) Uani 1 1 d U
C1 C 0.1533(5) -0.4014(4) 0.4017(3) 0.0201(11) Uani 1 1 d U
C2 C 0.0276(4) -0.3859(4) 0.3963(3) 0.0219(11) Uani 1 1 d U
H2 H -0.0237 -0.4278 0.4406 0.026 Uiso 1 1 calc R
C3 C -0.0221(4) -0.3101(4) 0.3270(3) 0.0211(12) Uani 1 1 d U
H3 H -0.1073 -0.2976 0.3233 0.025 Uiso 1 1 calc R
C4 C 0.0560(4) -0.2528(4) 0.2630(3) 0.0181(11) Uani 1 1 d U
C5 C 0.1402(4) -0.1407(4) 0.1438(3) 0.0150(10) Uani 1 1 d U
C6 C 0.1494(4) -0.0616(4) 0.0599(3) 0.0165(10) Uani 1 1 d U
C7 C 0.0628(4) -0.0658(4) -0.0154(3) 0.0220(11) Uani 1 1 d U
H7 H -0.0042 -0.1194 -0.0098 0.026 Uiso 1 1 calc R
C8 C 0.0729(4) 0.0063(4) -0.0973(3) 0.0242(11) Uani 1 1 d U
H8 H 0.0142 0.0016 -0.1479 0.029 Uiso 1 1 calc R
C9 C 0.1697(4) 0.0855(4) -0.1046(3) 0.0221(11) Uani 1 1 d U
H9 H 0.1773 0.1351 -0.1609 0.027 Uiso 1 1 calc R
C10 C 0.2545(4) 0.0937(4) -0.0326(3) 0.0186(11) Uani 1 1 d U
H10 H 0.3201 0.1489 -0.0389 0.022 Uiso 1 1 calc R
C11 C 0.2452(4) 0.0207(4) 0.0513(3) 0.0159(10) Uani 1 1 d U
C12 C 0.3842(4) -0.0413(4) 0.1743(3) 0.0141(10) Uani 1 1 d U
C13 C 0.5570(4) 0.1329(4) 0.3338(3) 0.0165(11) Uani 1 1 d U
H13 H 0.5940 0.0667 0.3665 0.020 Uiso 1 1 calc R
C14 C 0.5921(4) 0.2553(4) 0.3608(3) 0.0161(11) Uani 1 1 d U
C15 C 0.6541(4) 0.3319(4) 0.2981(3) 0.0220(11) Uani 1 1 d U
H15 H 0.6739 0.3056 0.2340 0.026 Uiso 1 1 calc R
C16 C 0.6872(4) 0.4468(4) 0.3290(3) 0.0244(11) Uani 1 1 d U
H16 H 0.7309 0.4990 0.2865 0.029 Uiso 1 1 calc R
C17 C 0.6568(4) 0.4852(5) 0.4212(3) 0.0256(11) Uani 1 1 d U
H17 H 0.6774 0.5651 0.4409 0.031 Uiso 1 1 calc R
C18 C 0.5976(5) 0.4109(4) 0.4851(4) 0.0271(12) Uani 1 1 d U
H18 H 0.5794 0.4384 0.5491 0.033 Uiso 1 1 calc R
C19 C 0.5641(4) 0.2946(4) 0.4559(3) 0.0197(11) Uani 1 1 d U
C20 C 0.3618(4) -0.1725(4) 0.1602(3) 0.0163(10) Uani 1 1 d U
H20A H 0.4189 -0.2206 0.2003 0.020 Uiso 1 1 calc R
H20B H 0.3732 -0.1948 0.0909 0.020 Uiso 1 1 calc R
C21 C 0.2344(4) -0.1966(4) 0.1907(3) 0.0177(10) Uani 1 1 d U
C22 C 0.1842(4) -0.2680(4) 0.2682(3) 0.0153(9) Uani 1 1 d U
C23 C 0.2317(4) -0.3440(4) 0.3405(3) 0.0183(10) Uani 1 1 d U
H23 H 0.3168 -0.3552 0.3467 0.022 Uiso 1 1 calc R
C24 C 0.3486(5) 0.4220(4) 0.1708(4) 0.0226(11) Uani 1 1 d U
C25 C 0.3553(4) 0.3877(4) 0.2691(3) 0.0205(10) Uani 1 1 d U
H25 H 0.4139 0.4249 0.3101 0.025 Uiso 1 1 calc R
C26 C 0.2772(4) 0.2991(4) 0.3084(3) 0.0184(10) Uani 1 1 d U
H26 H 0.2859 0.2759 0.3747 0.022 Uiso 1 1 calc R
C27 C 0.1854(4) 0.2440(4) 0.2502(3) 0.0184(10) Uani 1 1 d U
C28 C 0.1811(4) 0.2798(4) 0.1514(3) 0.0202(10) Uani 1 1 d U
H28 H 0.1204 0.2453 0.1107 0.024 Uiso 1 1 calc R
C29 C 0.2614(4) 0.3631(4) 0.1104(4) 0.0214(11) Uani 1 1 d U
H29 H 0.2579 0.3804 0.0426 0.026 Uiso 1 1 calc R
C30 C 0.4366(5) 0.5098(4) 0.1268(4) 0.0360(13) Uani 1 1 d U
H30A H 0.4948 0.5360 0.1766 0.054 Uiso 1 1 calc R
H30B H 0.3925 0.5803 0.1017 0.054 Uiso 1 1 calc R
H30C H 0.4802 0.4704 0.0732 0.054 Uiso 1 1 calc R
C31 C 0.0954(4) 0.1556(4) 0.2909(3) 0.0216(11) Uani 1 1 d U
H31 H 0.0634 0.1063 0.2353 0.026 Uiso 1 1 calc R
C32 C -0.0111(4) 0.2264(6) 0.3341(4) 0.0384(13) Uani 1 1 d U
H32A H -0.0707 0.1696 0.3609 0.058 Uiso 1 1 calc R
H32B H -0.0493 0.2753 0.2830 0.058 Uiso 1 1 calc R
H32C H 0.0185 0.2796 0.3862 0.058 Uiso 1 1 calc R
C33 C 0.1492(5) 0.0682(4) 0.3656(4) 0.0294(12) Uani 1 1 d U
H33A H 0.0857 0.0133 0.3890 0.044 Uiso 1 1 calc R
H33B H 0.1822 0.1142 0.4207 0.044 Uiso 1 1 calc R
H33C H 0.2141 0.0210 0.3351 0.044 Uiso 1 1 calc R
C34 C 0.7718(5) 0.0372(4) 0.1584(4) 0.0376(14) Uani 1 1 d U
H34A H 0.7995 0.0563 0.2253 0.045 Uiso 1 1 calc R
H34B H 0.6834 0.0524 0.1548 0.045 Uiso 1 1 calc R
C35 C 0.8374(5) 0.1175(4) 0.0857(4) 0.0321(13) Uani 1 1 d U
H35A H 0.8206 0.2027 0.1006 0.048 Uiso 1 1 calc R
H35B H 0.8089 0.0989 0.0196 0.048 Uiso 1 1 calc R
H35C H 0.9249 0.1027 0.0899 0.048 Uiso 1 1 calc R
H100 H 0.4623 0.2304 0.5710 0.046(15) Uiso 1 1 d R
H200 H 0.7435 -0.1380 0.1774 0.013(12) Uiso 1 1 d R
H300 H 0.5106 -0.0644 0.2768 0.041(16) Uiso 1 1 d R

loop_
_atom_site_aniso_label
_atom_site_aniso_U_11
_atom_site_aniso_U_22
_atom_site_aniso_U_33
_atom_site_aniso_U_23
_atom_site_aniso_U_13
_atom_site_aniso_U_12
Ru1 0.0188(2) 0.01001(17) 0.01413(19) 0.00087(18) 0.00086(15) 0.00150(19)
Br1 0.0285(3) 0.0190(2) 0.0180(3) 0.0007(2) -0.0011(2) 0.0018(2)
Cl1 0.0262(6) 0.0215(6) 0.0186(6) -0.0009(6) 0.0059(5) -0.0022(6)
Cl2 0.0243(7) 0.0233(7) 0.0310(7) 0.0065(5) 0.0024(6) 0.0062(5)
O1 0.043(2) 0.0256(17) 0.0208(18) 0.0009(19) 0.0134(15) -0.009(2)
O2 0.020(2) 0.0194(18) 0.031(2) 0.0026(15) 0.0047(16) -0.0010(15)
N1 0.017(2) 0.020(2) 0.018(2) -0.0003(17) -0.0024(17) 0.0034(17)
N2 0.020(2) 0.0135(18) 0.013(2) 0.0037(15) 0.0004(17) 0.0001(16)
N3 0.018(2) 0.0086(17) 0.019(2) -0.0010(17) -0.0021(17) 0.0019(17)
N4 0.025(2) 0.0080(19) 0.015(2) -0.0028(15) 0.0045(18) 0.0001(15)
C1 0.032(3) 0.013(2) 0.015(3) -0.0025(19) -0.002(2) 0.001(2)
C2 0.026(3) 0.025(3) 0.015(3) 0.001(2) 0.004(2) -0.002(2)
C3 0.022(3) 0.025(3) 0.017(3) -0.0025(19) -0.002(2) -0.0004(19)
C4 0.022(3) 0.015(3) 0.017(2) -0.0019(17) -0.002(2) -0.0004(19)
C5 0.022(3) 0.010(2) 0.014(2) -0.0036(17) 0.000(2) -0.0010(19)
C6 0.021(3) 0.013(2) 0.015(3) -0.0007(18) -0.001(2) 0.0009(19)
C7 0.022(3) 0.024(3) 0.021(3) -0.003(2) -0.004(2) -0.002(2)
C8 0.028(3) 0.025(3) 0.019(3) -0.001(2) -0.007(2) 0.000(2)
C9 0.028(3) 0.020(3) 0.018(3) 0.000(2) -0.003(2) 0.005(2)
C10 0.025(3) 0.010(2) 0.021(3) -0.0028(19) 0.000(2) -0.003(2)
C11 0.025(3) 0.011(2) 0.012(2) -0.0021(18) -0.004(2) 0.0062(19)
C12 0.012(3) 0.017(2) 0.014(2) -0.0022(19) 0.004(2) 0.0005(18)
C13 0.020(3) 0.015(3) 0.015(3) -0.002(2) 0.000(2) 0.002(2)
C14 0.016(3) 0.014(3) 0.019(2) -0.0003(18) 0.001(2) -0.0025(18)
C15 0.024(3) 0.023(3) 0.019(3) -0.005(2) 0.005(2) 0.001(2)
C16 0.023(3) 0.021(3) 0.030(3) 0.002(2) 0.004(2) -0.004(2)
C17 0.024(3) 0.019(2) 0.033(3) -0.009(2) 0.003(2) -0.002(2)
C18 0.032(3) 0.025(3) 0.025(3) -0.009(2) 0.006(2) 0.000(2)
C19 0.025(3) 0.014(2) 0.020(3) -0.0001(19) -0.002(2) -0.003(2)
C20 0.023(3) 0.009(2) 0.017(3) 0.0007(18) -0.001(2) -0.001(2)
C21 0.018(3) 0.010(2) 0.025(3) -0.0040(19) 0.001(2) -0.0029(19)
C22 0.020(2) 0.010(2) 0.017(2) -0.003(2) -0.0005(18) -0.001(2)
C23 0.019(3) 0.013(2) 0.022(3) -0.0037(19) 0.000(2) 0.001(2)
C24 0.030(3) 0.008(2) 0.029(3) 0.0023(19) 0.003(2) 0.0062(19)
C25 0.029(3) 0.010(2) 0.022(3) -0.0038(18) 0.001(2) 0.0039(19)
C26 0.022(3) 0.016(2) 0.017(2) -0.0015(18) 0.0019(19) 0.0061(18)
C27 0.021(2) 0.012(3) 0.022(2) -0.0022(18) 0.0014(18) 0.0060(17)
C28 0.021(2) 0.017(2) 0.022(2) 0.0005(19) 0.001(2) 0.0039(18)
C29 0.026(3) 0.017(3) 0.022(3) 0.0026(19) 0.001(2) 0.0077(19)
C30 0.049(4) 0.016(3) 0.043(3) 0.006(2) 0.013(3) -0.002(2)
C31 0.022(3) 0.021(3) 0.021(3) -0.001(2) 0.004(2) 0.000(2)
C32 0.033(3) 0.038(3) 0.045(3) 0.006(3) 0.014(2) 0.002(3)
C33 0.033(3) 0.023(3) 0.032(3) 0.007(2) 0.005(3) -0.004(2)
C34 0.041(4) 0.026(3) 0.046(4) -0.003(2) 0.012(3) 0.002(2)
C35 0.037(4) 0.019(3) 0.040(3) 0.003(2) 0.008(3) 0.001(2)

loop_
_atom_type_symbol
_atom_type_description
_atom_type_scat_dispersion_real
_atom_type_scat_dispersion_imag
_atom_type_scat_source
C C 0.0033 0.0016 'International Tables Vol C Tables 4.2.6.8 and 6.1.1.4'
H H 0.0000 0.0000 'International Tables Vol C Tables 4.2.6.8 and 6.1.1.4'
N N 0.0061 0.0033 'International Tables Vol C Tables 4.2.6.8 and 6.1.1.4'
O O 0.0106 0.0060 'International Tables Vol C Tables 4.2.6.8 and 6.1.1.4'
Cl Cl 0.1484 0.1585 'International Tables Vol C Tables 4.2.6.8 and 6.1.1.4'
Br Br -0.2901 2.4595 'International Tables Vol C Tables 4.2.6.8 and 6.1.1.4'
Ru Ru -1.2594 0.8363 'International Tables Vol C Tables 4.2.6.8 and 6.1.1.4'

loop_
_geom_angle_atom_site_label_1
_geom_angle_atom_site_label_2
_geom_angle_atom_site_label_3
_geom_angle
N4 Ru1 N2 76.94(13)
N4 Ru1 C28 147.03(16)
N2 Ru1 C28 92.89(16)
N4 Ru1 C26 92.70(15)
N2 Ru1 C26 125.10(16)
C28 Ru1 C26 67.42(17)
N4 Ru1 C29 168.26(15)
N2 Ru1 C29 114.80(17)
C28 Ru1 C29 37.47(17)
C26 Ru1 C29 80.45(18)
N4 Ru1 C27 111.35(15)
N2 Ru1 C27 96.01(15)
C28 Ru1 C27 37.72(16)
C26 Ru1 C27 37.99(16)
C29 Ru1 C27 68.69(17)
N4 Ru1 C25 101.82(15)
N2 Ru1 C25 162.54(16)
C28 Ru1 C25 78.69(17)
C26 Ru1 C25 37.50(17)
C29 Ru1 C25 66.99(17)
C27 Ru1 C25 67.96(17)
N4 Ru1 C24 130.88(16)
N2 Ru1 C24 151.41(17)
C28 Ru1 C24 67.07(17)
C26 Ru1 C24 67.42(17)
C29 Ru1 C24 37.54(17)
C27 Ru1 C24 80.64(17)
C25 Ru1 C24 36.62(16)
N4 Ru1 Cl1 85.44(11)
N2 Ru1 Cl1 85.99(11)
C28 Ru1 Cl1 125.57(13)
C26 Ru1 Cl1 147.63(12)
C29 Ru1 Cl1 95.23(14)
C27 Ru1 Cl1 163.14(11)
C25 Ru1 Cl1 111.37(13)
C24 Ru1 Cl1 89.59(14)
C4 N1 C5 109.3(4)
C12 N2 C11 121.3(4)
C12 N2 Ru1 115.3(3)
C11 N2 Ru1 123.1(3)
C12 N3 N4 117.1(3)
C13 N4 N3 114.2(3)
C13 N4 Ru1 133.9(3)
N3 N4 Ru1 111.9(3)
C23 C1 C2 122.7(4)
C23 C1 Br1 120.3(4)
C2 C1 Br1 116.9(4)
C3 C2 C1 120.2(5)
C2 C3 C4 117.9(4)
N1 C4 C3 130.3(4)
N1 C4 C22 107.4(4)
C3 C4 C22 122.2(4)
C21 C5 N1 109.2(4)
C21 C5 C6 126.3(5)
N1 C5 C6 124.5(4)
C11 C6 C7 118.1(4)
C11 C6 C5 120.8(4)
C7 C6 C5 121.0(4)
C8 C7 C6 121.5(4)
C7 C8 C9 119.1(4)
C10 C9 C8 121.2(4)
C9 C10 C11 120.3(4)
C6 C11 C10 119.7(4)
C6 C11 N2 123.8(4)
C10 C11 N2 116.2(4)
N2 C12 N3 118.3(4)
N2 C12 C20 125.7(4)
N3 C12 C20 115.7(4)
N4 C13 C14 122.6(4)
C15 C14 C19 119.7(4)
C15 C14 C13 122.7(5)
C19 C14 C13 117.6(4)
C16 C15 C14 119.9(4)
C17 C16 C15 119.9(5)
C18 C17 C16 121.5(5)
C17 C18 C19 119.6(5)
O1 C19 C18 124.4(4)
O1 C19 C14 116.2(4)
C18 C19 C14 119.4(4)
C12 C20 C21 107.2(4)
C5 C21 C22 107.6(4)
C5 C21 C20 120.2(4)
C22 C21 C20 132.1(4)
C23 C22 C4 118.4(4)
C23 C22 C21 135.2(4)
C4 C22 C21 106.4(4)
C1 C23 C22 118.5(4)
C25 C24 C29 118.1(5)
C25 C24 C30 121.9(4)
C29 C24 C30 119.8(4)
C25 C24 Ru1 70.4(3)
C29 C24 Ru1 68.6(3)
C30 C24 Ru1 128.3(3)
C24 C25 C26 121.6(4)
C24 C25 Ru1 73.0(3)
C26 C25 Ru1 69.7(3)
C25 C26 C27 121.1(4)
C25 C26 Ru1 72.8(3)
C27 C26 Ru1 72.1(3)
C28 C27 C26 116.1(4)
C28 C27 C31 121.1(4)
C26 C27 C31 122.7(4)
C28 C27 Ru1 69.7(3)
C26 C27 Ru1 69.9(3)
C31 C27 Ru1 132.3(3)
C29 C28 C27 123.4(4)
C29 C28 Ru1 71.8(3)
C27 C28 Ru1 72.6(3)
C28 C29 C24 119.6(5)
C28 C29 Ru1 70.7(3)
C24 C29 Ru1 73.8(3)
C27 C31 C33 113.8(4)
C27 C31 C32 108.7(4)
C33 C31 C32 111.1(4)
O2 C34 C35 109.7(4)

loop_
_geom_bond_atom_site_label_1
_geom_bond_atom_site_label_2
_geom_bond_distance
Ru1 N4 2.090(4)
Ru1 N2 2.092(3)
Ru1 C28 2.165(5)
Ru1 C26 2.173(5)
Ru1 C29 2.178(4)
Ru1 C27 2.202(5)
Ru1 C25 2.212(4)
Ru1 C24 2.246(4)
Ru1 Cl1 2.3862(11)
Br1 C1 1.910(4)
O1 C19 1.346(5)
O2 C34 1.428(6)
N1 C4 1.377(5)
N1 C5 1.383(6)
N2 C12 1.291(5)
N2 C11 1.435(5)
N3 C12 1.353(5)
N3 N4 1.392(5)
N4 C13 1.291(6)
C1 C23 1.362(6)
C1 C2 1.398(6)
C2 C3 1.380(6)
C3 C4 1.383(6)
C4 C22 1.425(6)
C5 C21 1.368(6)
C5 C6 1.448(6)
C6 C11 1.399(6)
C6 C7 1.406(6)
C7 C8 1.381(6)
C8 C9 1.384(6)
C9 C10 1.361(6)
C10 C11 1.408(6)
C12 C20 1.481(6)
C13 C14 1.453(6)
C14 C15 1.387(6)
C14 C19 1.410(6)
C15 C16 1.386(6)
C16 C17 1.375(6)
C17 C18 1.367(7)
C18 C19 1.394(6)
C20 C21 1.490(6)
C21 C22 1.434(6)
C22 C23 1.400(6)
C24 C25 1.401(6)
C24 C29 1.425(6)
C24 C30 1.499(7)
C25 C26 1.410(6)
C26 C27 1.424(6)
C27 C28 1.412(6)
C27 C31 1.500(6)
C28 C29 1.395(6)
C31 C33 1.527(6)
C31 C32 1.530(7)
C34 C35 1.518(7)

loop_
_geom_torsion_atom_site_label_1
_geom_torsion_atom_site_label_2
_geom_torsion_atom_site_label_3
_geom_torsion_atom_site_label_4
_geom_torsion
N4 Ru1 N2 C12 4.8(3)
C28 Ru1 N2 C12 -143.5(3)
C26 Ru1 N2 C12 -79.2(4)
C29 Ru1 N2 C12 -175.1(3)
C27 Ru1 N2 C12 -105.8(3)
C25 Ru1 N2 C12 -83.1(6)
C24 Ru1 N2 C12 172.8(4)
Cl1 Ru1 N2 C12 91.0(3)
N4 Ru1 N2 C11 178.9(4)
C28 Ru1 N2 C11 30.6(4)
C26 Ru1 N2 C11 94.8(4)
C29 Ru1 N2 C11 -1.0(4)
C27 Ru1 N2 C11 68.3(4)
C25 Ru1 N2 C11 91.0(6)
C24 Ru1 N2 C11 -13.2(5)
Cl1 Ru1 N2 C11 -94.9(3)
C12 N3 N4 C13 -174.4(4)
C12 N3 N4 Ru1 7.4(4)
N2 Ru1 N4 C13 176.0(5)
C28 Ru1 N4 C13 -109.2(5)
C26 Ru1 N4 C13 -58.5(5)
C29 Ru1 N4 C13 -4.7(11)
C27 Ru1 N4 C13 -92.5(5)
C25 Ru1 N4 C13 -21.8(5)
C24 Ru1 N4 C13 3.6(5)
Cl1 Ru1 N4 C13 89.1(4)
N2 Ru1 N4 N3 -6.3(3)
C28 Ru1 N4 N3 68.5(4)
C26 Ru1 N4 N3 119.2(3)
C29 Ru1 N4 N3 173.0(8)
C27 Ru1 N4 N3 85.1(3)
C25 Ru1 N4 N3 155.9(3)
C24 Ru1 N4 N3 -178.7(3)
Cl1 Ru1 N4 N3 -93.2(3)
C23 C1 C2 C3 0.0(7)
Br1 C1 C2 C3 179.6(3)
C1 C2 C3 C4 1.2(6)
C5 N1 C4 C3 179.6(4)
C5 N1 C4 C22 -0.8(5)
C2 C3 C4 N1 178.3(4)
C2 C3 C4 C22 -1.3(6)
C4 N1 C5 C21 1.5(5)
C4 N1 C5 C6 178.7(4)
C21 C5 C6 C11 -38.4(7)
N1 C5 C6 C11 144.9(4)
C21 C5 C6 C7 141.4(5)
N1 C5 C6 C7 -35.4(7)
C11 C6 C7 C8 1.9(7)
C5 C6 C7 C8 -177.8(4)
C6 C7 C8 C9 -0.9(7)
C7 C8 C9 C10 -0.2(7)
C8 C9 C10 C11 0.2(7)
C7 C6 C11 C10 -1.9(7)
C5 C6 C11 C10 177.8(4)
C7 C6 C11 N2 171.7(4)
C5 C6 C11 N2 -8.5(7)
C9 C10 C11 C6 0.9(7)
C9 C10 C11 N2 -173.2(4)
C12 N2 C11 C6 48.9(6)
Ru1 N2 C11 C6 -124.8(4)
C12 N2 C11 C10 -137.3(4)
Ru1 N2 C11 C10 49.0(5)
C11 N2 C12 N3 -176.5(4)
Ru1 N2 C12 N3 -2.3(5)
C11 N2 C12 C20 -3.5(7)
Ru1 N2 C12 C20 170.7(3)
N4 N3 C12 N2 -3.6(6)
N4 N3 C12 C20 -177.2(4)
N3 N4 C13 C14 177.9(4)
Ru1 N4 C13 C14 -4.4(8)
N4 C13 C14 C15 -66.8(7)
N4 C13 C14 C19 115.0(5)
C19 C14 C15 C16 -0.5(7)
C13 C14 C15 C16 -178.7(4)
C14 C15 C16 C17 -1.0(7)
C15 C16 C17 C18 2.2(7)
C16 C17 C18 C19 -1.7(7)
C17 C18 C19 O1 -177.9(4)
C17 C18 C19 C14 0.2(7)
C15 C14 C19 O1 179.2(4)
C13 C14 C19 O1 -2.6(6)
C15 C14 C19 C18 1.0(7)
C13 C14 C19 C18 179.2(4)
N2 C12 C20 C21 -64.6(6)
N3 C12 C20 C21 108.5(4)
N1 C5 C21 C22 -1.6(5)
C6 C5 C21 C22 -178.7(4)
N1 C5 C21 C20 -178.9(4)
C6 C5 C21 C20 3.9(7)
C12 C20 C21 C5 60.9(5)
C12 C20 C21 C22 -115.7(5)
N1 C4 C22 C23 -179.5(4)
C3 C4 C22 C23 0.2(6)
N1 C4 C22 C21 -0.2(5)
C3 C4 C22 C21 179.5(4)
C5 C21 C22 C23 -179.8(5)
C20 C21 C22 C23 -3.0(9)
C5 C21 C22 C4 1.1(5)
C20 C21 C22 C4 178.0(4)
C2 C1 C23 C22 -1.1(7)
Br1 C1 C23 C22 179.3(3)
C4 C22 C23 C1 1.0(6)
C21 C22 C23 C1 -178.0(5)
N4 Ru1 C24 C25 -44.7(4)
N2 Ru1 C24 C25 150.8(3)
C28 Ru1 C24 C25 102.2(3)
C26 Ru1 C24 C25 28.2(3)
C29 Ru1 C24 C25 132.5(5)
C27 Ru1 C24 C25 65.4(3)
Cl1 Ru1 C24 C25 -128.4(3)
N4 Ru1 C24 C29 -177.2(3)
N2 Ru1 C24 C29 18.3(5)
C28 Ru1 C24 C29 -30.3(3)
C26 Ru1 C24 C29 -104.2(3)
C27 Ru1 C24 C29 -67.1(3)
C25 Ru1 C24 C29 -132.5(5)
Cl1 Ru1 C24 C29 99.1(3)
N4 Ru1 C24 C30 70.9(5)
N2 Ru1 C24 C30 -93.5(5)
C28 Ru1 C24 C30 -142.1(5)
C26 Ru1 C24 C30 143.9(5)
C29 Ru1 C24 C30 -111.8(5)
C27 Ru1 C24 C30 -178.9(5)
C25 Ru1 C24 C30 115.7(6)
Cl1 Ru1 C24 C30 -12.7(4)
C29 C24 C25 C26 -1.1(7)
C30 C24 C25 C26 -175.8(4)
Ru1 C24 C25 C26 -52.2(4)
C29 C24 C25 Ru1 51.1(4)
C30 C24 C25 Ru1 -123.6(4)
N4 Ru1 C25 C24 147.1(3)
N2 Ru1 C25 C24 -128.9(5)
C28 Ru1 C25 C24 -66.6(3)
C26 Ru1 C25 C24 -134.1(4)
C29 Ru1 C25 C24 -29.2(3)
C27 Ru1 C25 C24 -104.5(3)
Cl1 Ru1 C25 C24 57.4(3)
N4 Ru1 C25 C26 -78.8(3)
N2 Ru1 C25 C26 5.2(7)
C28 Ru1 C25 C26 67.5(3)
C29 Ru1 C25 C26 104.9(3)
C27 Ru1 C25 C26 29.6(3)
C24 Ru1 C25 C26 134.1(4)
Cl1 Ru1 C25 C26 -168.5(2)
C24 C25 C26 C27 -2.1(7)
Ru1 C25 C26 C27 -55.8(4)
C24 C25 C26 Ru1 53.7(4)
N4 Ru1 C26 C25 106.0(3)
N2 Ru1 C26 C25 -178.1(2)
C28 Ru1 C26 C25 -101.1(3)
C29 Ru1 C26 C25 -64.4(3)
C27 Ru1 C26 C25 -131.9(4)
C24 Ru1 C26 C25 -27.6(3)
Cl1 Ru1 C26 C25 20.3(4)
N4 Ru1 C26 C27 -122.1(3)
N2 Ru1 C26 C27 -46.2(3)
C28 Ru1 C26 C27 30.8(2)
C29 Ru1 C26 C27 67.5(3)
C25 Ru1 C26 C27 131.9(4)
C24 Ru1 C26 C27 104.3(3)
Cl1 Ru1 C26 C27 152.1(2)
C25 C26 C27 C28 2.4(6)
Ru1 C26 C27 C28 -53.7(4)
C25 C26 C27 C31 -175.9(4)
Ru1 C26 C27 C31 128.0(4)
C25 C26 C27 Ru1 56.1(4)
N4 Ru1 C27 C28 -165.2(2)
N2 Ru1 C27 C28 -86.9(3)
C26 Ru1 C27 C28 129.5(4)
C29 Ru1 C27 C28 27.4(3)
C25 Ru1 C27 C28 100.2(3)
C24 Ru1 C27 C28 64.4(3)
Cl1 Ru1 C27 C28 9.1(5)
N4 Ru1 C27 C26 65.3(3)
N2 Ru1 C27 C26 143.6(3)
C28 Ru1 C27 C26 -129.5(4)
C29 Ru1 C27 C26 -102.1(3)
C25 Ru1 C27 C26 -29.3(3)
C24 Ru1 C27 C26 -65.1(3)
Cl1 Ru1 C27 C26 -120.4(4)
N4 Ru1 C27 C31 -51.1(5)
N2 Ru1 C27 C31 27.2(4)
C28 Ru1 C27 C31 114.1(5)
C26 Ru1 C27 C31 -116.4(5)
C29 Ru1 C27 C31 141.5(5)
C25 Ru1 C27 C31 -145.7(5)
C24 Ru1 C27 C31 178.5(5)
Cl1 Ru1 C27 C31 123.2(4)
C26 C27 C28 C29 0.6(7)
C31 C27 C28 C29 178.9(4)
Ru1 C27 C28 C29 -53.2(4)
C26 C27 C28 Ru1 53.8(3)
C31 C27 C28 Ru1 -127.9(4)
N4 Ru1 C28 C29 161.1(3)
N2 Ru1 C28 C29 -128.6(3)
C26 Ru1 C28 C29 104.3(3)
C27 Ru1 C28 C29 135.3(4)
C25 Ru1 C28 C29 66.8(3)
C24 Ru1 C28 C29 30.3(3)
Cl1 Ru1 C28 C29 -41.5(3)
N4 Ru1 C28 C27 25.8(4)
N2 Ru1 C28 C27 96.1(3)
C26 Ru1 C28 C27 -31.0(2)
C29 Ru1 C28 C27 -135.3(4)
C25 Ru1 C28 C27 -68.5(3)
C24 Ru1 C28 C27 -105.0(3)
Cl1 Ru1 C28 C27 -176.77(19)
C27 C28 C29 C24 -3.9(7)
Ru1 C28 C29 C24 -57.4(4)
C27 C28 C29 Ru1 53.5(4)
C25 C24 C29 C28 4.0(7)
C30 C24 C29 C28 178.8(4)
Ru1 C24 C29 C28 55.9(4)
C25 C24 C29 Ru1 -51.9(4)
C30 C24 C29 Ru1 122.9(4)
N4 Ru1 C29 C28 -120.0(8)
N2 Ru1 C29 C28 59.2(3)
C26 Ru1 C29 C28 -65.1(3)
C27 Ru1 C29 C28 -27.5(3)
C25 Ru1 C29 C28 -101.8(3)
C24 Ru1 C29 C28 -130.3(4)
Cl1 Ru1 C29 C28 147.2(3)
N4 Ru1 C29 C24 10.3(10)
N2 Ru1 C29 C24 -170.5(3)
C28 Ru1 C29 C24 130.3(4)
C26 Ru1 C29 C24 65.2(3)
C27 Ru1 C29 C24 102.8(3)
C25 Ru1 C29 C24 28.5(3)
Cl1 Ru1 C29 C24 -82.5(3)
C28 C27 C31 C33 142.9(4)
C26 C27 C31 C33 -39.0(6)
Ru1 C27 C31 C33 52.8(6)
C28 C27 C31 C32 -92.7(5)
C26 C27 C31 C32 85.4(5)
Ru1 C27 C31 C32 177.2(3)
